data_2238138
loop_
_publ_author_name
'Sun, Weixuan'
'Zang, Hu'
'Quan, Chengshi'

_publ_section_title
;
 Poly[hexaaqua(\m~9~-cyclohexane-1,2,3,4,5,6-hexacarboxylato)trimanganese(II)]
;
_journal_coeditor_code BX2441
_journal_issue 7
_journal_name_full 'Acta Crystallographica Section E'
_journal_page_first m384
_journal_paper_doi 10.1107/S1600536813015626
_journal_volume 69
_journal_year 2013
_chemical_formula_iupac '[Mn3 (C12 H6 O12) (H2 O)6]'
_chemical_formula_moiety 'C12 H18 Mn3 O18'
_chemical_formula_sum 'C12 H18 Mn3 O18'
_chemical_formula_weight 615.09
_chemical_name_systematic Poly[hexaaqua(\m~9~-cyclohexane-1,2,3,4,5,6-hexacarboxylato)trimanganese(II)]
_space_group_IT_number 148
_symmetry_cell_setting trigonal
_symmetry_space_group_name_Hall '-R 3'
_symmetry_space_group_name_H-M 'R -3 :H'
_atom_sites_solution_hydrogens geom
_atom_sites_solution_primary direct
_atom_sites_solution_secondary difmap
_audit_creation_method SHELXL-97
_cell_angle_alpha 90.00
_cell_angle_beta 90.00
_cell_angle_gamma 120.00
_cell_formula_units_Z 6
_cell_length_a 14.5432(4)
_cell_length_b 14.5432(4)
_cell_length_c 14.9445(10)
_cell_measurement_reflns_used 11080
_cell_measurement_temperature 185(2)
_cell_measurement_theta_max 24.98
_cell_measurement_theta_min 0.998
_cell_volume 2737.4(2)
_computing_cell_refinement 'SAINT (Bruker, 2007)'
_computing_data_collection 'APEX2 (Bruker, 2007)'
_computing_data_reduction 'SAINT (Bruker, 2007)'
_computing_molecular_graphics 'XP in SHELXTL (Sheldrick, 2008) and DIAMOND (Brandenburg, 1999)'
_computing_publication_material 'SHELXTL (Sheldrick, 2008)'
_computing_structure_refinement 'SHELXTL (Sheldrick, 2008)'
_computing_structure_solution 'SHELXTL (Sheldrick, 2008)'
_diffrn_ambient_temperature 185(2)
_diffrn_measured_fraction_theta_full 0.998
_diffrn_measured_fraction_theta_max 0.998
_diffrn_measurement_device_type 'Bruker APEXII CCD'
_diffrn_measurement_method '\f and \w scans'
_diffrn_radiation_monochromator graphite
_diffrn_radiation_source 'fine-focus sealed tube'
_diffrn_radiation_type MoK\a
_diffrn_radiation_wavelength 0.71073
_diffrn_reflns_av_R_equivalents 0.0251
_diffrn_reflns_av_sigmaI/netI 0.0207
_diffrn_reflns_limit_h_max 17
_diffrn_reflns_limit_h_min -17
_diffrn_reflns_limit_k_max 17
_diffrn_reflns_limit_k_min -11
_diffrn_reflns_limit_l_max 18
_diffrn_reflns_limit_l_min -18
_diffrn_reflns_number 5063
_diffrn_reflns_theta_full 26.08
_diffrn_reflns_theta_max 26.08
_diffrn_reflns_theta_min 2.11
_exptl_absorpt_coefficient_mu 2.147
_exptl_absorpt_correction_T_max 0.7251
_exptl_absorpt_correction_T_min 0.6159
_exptl_absorpt_correction_type multi-scan
_exptl_absorpt_process_details '(SADABS; Bruker, 2001)'
_exptl_crystal_colour colorless
_exptl_crystal_density_diffrn 2.239
_exptl_crystal_density_method 'not measured'
_exptl_crystal_description needle
_exptl_crystal_F_000 1854
_exptl_crystal_size_max 0.25
_exptl_crystal_size_mid 0.18
_exptl_crystal_size_min 0.16
_refine_diff_density_max 0.748
_refine_diff_density_min -0.280
_refine_ls_extinction_method none
_refine_ls_goodness_of_fit_ref 1.080
_refine_ls_hydrogen_treatment mixed
_refine_ls_matrix_type full
_refine_ls_number_parameters 112
_refine_ls_number_reflns 1200
_refine_ls_number_restraints 4
_refine_ls_restrained_S_all 1.082
_refine_ls_R_factor_all 0.0278
_refine_ls_R_factor_gt 0.0250
_refine_ls_shift/su_max 0.001
_refine_ls_shift/su_mean 0.000
_refine_ls_structure_factor_coef Fsqd
_refine_ls_weighting_details 'calc w=1/[\s^2^(Fo^2^)+(0.0259P)^2^+11.1009P] where P=(Fo^2^+2Fc^2^)/3'
_refine_ls_weighting_scheme calc
_refine_ls_wR_factor_gt 0.0628
_refine_ls_wR_factor_ref 0.0640
_reflns_number_gt 1098
_reflns_number_total 1200
_reflns_threshold_expression I>2sigma(I)
_cod_data_source_file bx2441.cif
_cod_data_source_block I
_cod_original_sg_symbol_H-M 'R -3'
_cod_database_code 2238138
_cod_database_fobs_code 2238138

loop_
_symmetry_equiv_pos_as_xyz
'x, y, z'
'-y, x-y, z'
'-x+y, -x, z'
'x+2/3, y+1/3, z+1/3'
'-y+2/3, x-y+1/3, z+1/3'
'-x+y+2/3, -x+1/3, z+1/3'
'x+1/3, y+2/3, z+2/3'
'-y+1/3, x-y+2/3, z+2/3'
'-x+y+1/3, -x+2/3, z+2/3'
'-x, -y, -z'
'y, -x+y, -z'
'x-y, x, -z'
'-x+2/3, -y+1/3, -z+1/3'
'y+2/3, -x+y+1/3, -z+1/3'
'x-y+2/3, x+1/3, -z+1/3'
'-x+1/3, -y+2/3, -z+2/3'
'y+1/3, -x+y+2/3, -z+2/3'
'x-y+1/3, x+2/3, -z+2/3'

loop_
_atom_site_type_symbol
_atom_site_label
_atom_site_fract_x
_atom_site_fract_y
_atom_site_fract_z
_atom_site_U_iso_or_equiv
_atom_site_adp_type
_atom_site_calc_flag
_atom_site_refinement_flags
_atom_site_occupancy
_atom_site_symmetry_multiplicity
C C1 0.72468(17) 0.55633(17) 0.56658(15) 0.0119(5) Uani d . 1 1
C C2 0.69763(17) 0.44523(17) 0.59739(16) 0.0124(5) Uani d . 1 1
H H2 0.6975 0.4445 0.6643 0.015 Uiso calc R 1 1
C C3 0.58420(17) 0.36429(17) 0.56474(16) 0.0126(5) Uani d . 1 1
H H3 0.5819 0.3650 0.4979 0.015 Uiso calc R 1 1
C C4 0.50129(18) 0.38891(17) 0.60281(16) 0.0139(5) Uani d . 1 1
O O1 0.68842(14) 0.60269(13) 0.61426(11) 0.0181(4) Uani d . 1 1
O O2 0.77520(13) 0.59359(13) 0.49548(12) 0.0180(4) Uani d . 1 1
O O1W 0.53786(15) 0.68488(15) 0.66743(13) 0.0228(4) Uani d D 1 1
O O3 0.50339(13) 0.40393(14) 0.68557(11) 0.0190(4) Uani d . 1 1
O O2W 0.78828(15) 0.80851(14) 0.46574(12) 0.0211(4) Uani d D 1 1
O O4 0.43295(13) 0.38944(13) 0.55035(11) 0.0187(4) Uani d . 1 1
Mn Mn1 0.65353(3) 0.71812(3) 0.55736(2) 0.01313(13) Uani d . 1 1
H H2A 0.8391(18) 0.804(2) 0.4826(19) 0.020 Uiso d D 1 1
H H1B 0.5862(19) 0.704(2) 0.7082(16) 0.020 Uiso d D 1 1
H H2B 0.775(2) 0.786(2) 0.4129(13) 0.020 Uiso d D 1 1
H H1A 0.4847(18) 0.6230(16) 0.6686(19) 0.020 Uiso d D 1 1

loop_
_atom_site_aniso_label
_atom_site_aniso_U_11
_atom_site_aniso_U_22
_atom_site_aniso_U_33
_atom_site_aniso_U_12
_atom_site_aniso_U_13
_atom_site_aniso_U_23
C1 0.0076(10) 0.0110(11) 0.0147(12) 0.0029(9) -0.0035(8) -0.0014(9)
C2 0.0108(11) 0.0094(11) 0.0169(12) 0.0050(9) 0.0007(9) -0.0006(9)
C3 0.0100(11) 0.0102(11) 0.0165(12) 0.0043(9) -0.0001(9) 0.0003(9)
C4 0.0119(11) 0.0081(10) 0.0186(12) 0.0027(9) 0.0013(9) 0.0002(9)
O1 0.0263(9) 0.0155(8) 0.0179(9) 0.0145(8) 0.0027(7) 0.0008(7)
O2 0.0161(8) 0.0203(9) 0.0201(9) 0.0108(7) 0.0054(7) 0.0064(7)
O1W 0.0189(9) 0.0241(10) 0.0229(10) 0.0089(8) 0.0011(8) 0.0057(8)
O3 0.0166(8) 0.0255(9) 0.0154(9) 0.0109(8) 0.0008(7) -0.0015(7)
O2W 0.0208(9) 0.0246(10) 0.0196(10) 0.0126(8) 0.0038(8) 0.0016(8)
O4 0.0179(9) 0.0217(9) 0.0198(9) 0.0125(7) -0.0066(7) -0.0052(7)
Mn1 0.0142(2) 0.0124(2) 0.0134(2) 0.00709(15) -0.00102(13) 0.00031(13)

loop_
_atom_type_symbol
_atom_type_description
_atom_type_scat_dispersion_real
_atom_type_scat_dispersion_imag
_atom_type_scat_source
C C 0.0033 0.0016 'International Tables Vol C Tables 4.2.6.8 and 6.1.1.4'
H H 0.0000 0.0000 'International Tables Vol C Tables 4.2.6.8 and 6.1.1.4'
O O 0.0106 0.0060 'International Tables Vol C Tables 4.2.6.8 and 6.1.1.4'
Mn Mn 0.3368 0.7283 'International Tables Vol C Tables 4.2.6.8 and 6.1.1.4'

loop_
_geom_angle_atom_site_label_1
_geom_angle_atom_site_label_2
_geom_angle_atom_site_label_3
_geom_angle_site_symmetry_1
_geom_angle_site_symmetry_3
_geom_angle
O2 C1 O1 . . 124.0(2)
O2 C1 C2 . . 119.9(2)
O1 C1 C2 . . 116.0(2)
C1 C2 C3 . 3_665 111.91(18)
C1 C2 C3 . . 108.74(18)
C3 C2 C3 3_665 . 111.7(2)
C1 C2 H2 . . 108.1
C3 C2 H2 3_665 . 108.1
C3 C2 H2 . . 108.1
C4 C3 C2 . 2_655 107.13(18)
C4 C3 C2 . . 111.68(18)
C2 C3 C2 2_655 . 109.3(2)
C4 C3 H3 . . 109.6
C2 C3 H3 2_655 . 109.6
C2 C3 H3 . . 109.6
O3 C4 O4 . . 124.0(2)
O3 C4 C3 . . 117.0(2)
O4 C4 C3 . . 118.9(2)
C1 O1 Mn1 . . 121.10(15)
C1 O2 Mn1 . 12_656 139.24(15)
Mn1 O1W H1B . . 92.6(19)
Mn1 O1W H1A . . 116(2)
H1B O1W H1A . . 119(3)
C4 O3 Mn1 . 14_456 131.39(15)
Mn1 O2W H2A . . 110(2)
Mn1 O2W H2B . . 113(2)
H2A O2W H2B . . 108(3)
C4 O4 Mn1 . 10_666 129.13(15)
O1 Mn1 O4 . 10_666 90.49(6)
O1 Mn1 O3 . 15_556 89.74(7)
O4 Mn1 O3 10_666 15_556 168.84(7)
O1 Mn1 O2 . 11_566 171.49(7)
O4 Mn1 O2 10_666 11_566 86.09(6)
O3 Mn1 O2 15_556 11_566 95.12(6)
O1 Mn1 O2W . . 102.94(7)
O4 Mn1 O2W 10_666 . 89.49(7)
O3 Mn1 O2W 15_556 . 79.59(7)
O2 Mn1 O2W 11_566 . 84.84(7)
O1 Mn1 O1W . . 89.19(7)
O4 Mn1 O1W 10_666 . 106.90(7)
O3 Mn1 O1W 15_556 . 84.26(7)
O2 Mn1 O1W 11_566 . 84.36(7)
O2W Mn1 O1W . . 159.65(7)

loop_
_geom_bond_atom_site_label_1
_geom_bond_atom_site_label_2
_geom_bond_site_symmetry_2
_geom_bond_distance
C1 O2 . 1.251(3)
C1 O1 . 1.263(3)
C1 C2 . 1.530(3)
C2 C3 3_665 1.540(3)
C2 C3 . 1.550(3)
C2 H2 . 1.0000
C3 C4 . 1.529(3)
C3 C2 2_655 1.540(3)
C3 H3 . 1.0000
C4 O3 . 1.254(3)
C4 O4 . 1.269(3)
O1 Mn1 . 2.1565(16)
O2 Mn1 12_656 2.1866(17)
O1W Mn1 . 2.2263(19)
O1W H1B . 0.866(17)
O1W H1A . 0.843(17)
O3 Mn1 14_456 2.1581(17)
O2W Mn1 . 2.2062(18)
O2W H2A . 0.811(17)
O2W H2B . 0.838(17)
O4 Mn1 10_666 2.1569(17)
Mn1 O4 10_666 2.1569(17)
Mn1 O3 15_556 2.1581(17)
Mn1 O2 11_566 2.1866(17)

loop_
_geom_hbond_atom_site_label_D
_geom_hbond_atom_site_label_H
_geom_hbond_atom_site_label_A
_geom_hbond_site_symmetry_A
_geom_hbond_distance_DH
_geom_hbond_distance_HA
_geom_hbond_distance_DA
_geom_hbond_angle_DHA
O2W H2A O2W 12_656 0.811(17) 2.306(18) 3.116(2) 178(3)
O2W H2A O3 8_654 0.811(17) 2.56(3) 2.955(2) 111(2)
O1W H1B O4 15_556 0.866(17) 1.920(18) 2.774(3) 169(3)
O1W H1B O3 15_556 0.866(17) 2.52(3) 2.942(3) 111(2)
O2W H2B O1 8_654 0.838(17) 2.057(18) 2.883(3) 169(3)
O1W H1A O1W 14_456 0.843(17) 2.010(18) 2.8513(18) 175(3)

loop_
_geom_torsion_atom_site_label_1
_geom_torsion_atom_site_label_2
_geom_torsion_atom_site_label_3
_geom_torsion_atom_site_label_4
_geom_torsion_site_symmetry_1
_geom_torsion_site_symmetry_4
_geom_torsion
O2 C1 C2 C3 . 3_665 28.8(3)
O1 C1 C2 C3 . 3_665 -154.7(2)
O2 C1 C2 C3 . . -95.1(2)
O1 C1 C2 C3 . . 81.4(2)
C1 C2 C3 C4 . . -60.2(2)
C3 C2 C3 C4 3_665 . 175.81(16)
C1 C2 C3 C2 . 2_655 -178.55(15)
C3 C2 C3 C2 3_665 2_655 57.4(3)
C2 C3 C4 O3 2_655 . 69.9(3)
C2 C3 C4 O3 . . -49.8(3)
C2 C3 C4 O4 2_655 . -107.7(2)
C2 C3 C4 O4 . . 132.6(2)
O2 C1 O1 Mn1 . . 24.6(3)
C2 C1 O1 Mn1 . . -151.73(15)
O1 C1 O2 Mn1 . 12_656 113.2(2)
C2 C1 O2 Mn1 . 12_656 -70.6(3)
O4 C4 O3 Mn1 . 14_456 16.8(3)
C3 C4 O3 Mn1 . 14_456 -160.75(15)
O3 C4 O4 Mn1 . 10_666 -136.2(2)
C3 C4 O4 Mn1 . 10_666 41.3(3)
C1 O1 Mn1 O4 . 10_666 48.74(18)
C1 O1 Mn1 O3 . 15_556 -120.11(18)
C1 O1 Mn1 O2 . 11_566 115.0(4)
C1 O1 Mn1 O2W . . -40.85(18)
C1 O1 Mn1 O1W . . 155.63(18)
